data_7709260
loop_
_publ_author_name
'Dajnak, Aymeric'
'\"Ozp\?inar, G\"ul Alt\?inba\,s'
'Lenk, Romaric'
'Saffon-Merceron, Nathalie'
'Baceiredo, Antoine'
'Kato, Tsuyoshi'
'M\"uller, Thomas'
'Maerten, Eddy'

_publ_section_title
;
 Norbornene based-sulfide-stabilized silylium ions: synthesis, structure
 and application in catalysis.
;
_journal_issue 4
_journal_name_full 'Dalton transactions (Cambridge, England : 2003)'
_journal_page_first 1407
_journal_page_last 1414
_journal_paper_doi 10.1039/d1dt04009j
_journal_volume 51
_journal_year 2022
_chemical_formula_sum 'C57 H42 B F20 N S Si'
_chemical_formula_weight 1191.87
_space_group_crystal_system triclinic
_space_group_IT_number 2
_space_group_name_Hall '-P 1'
_space_group_name_H-M_alt 'P -1'
_atom_sites_solution_hydrogens geom
_atom_sites_solution_primary dual
_atom_sites_solution_secondary difmap
_audit_creation_method SHELXL-2018/3
_audit_update_record
;
2021-10-15 deposited with the CCDC.	2021-12-23 downloaded from the CCDC.
;
_cell_angle_alpha 85.829(2)
_cell_angle_beta 69.6571(17)
_cell_angle_gamma 89.1970(19)
_cell_formula_units_Z 2
_cell_length_a 12.7325(8)
_cell_length_b 13.4053(9)
_cell_length_c 16.4281(10)
_cell_measurement_reflns_used 9916
_cell_measurement_temperature 193(2)
_cell_measurement_theta_max 22.05
_cell_measurement_theta_min 2.61
_cell_volume 2622.0(3)
_computing_cell_refinement 'Bruker SAINT'
_computing_data_collection 'Bruker APEX2'
_computing_data_reduction 'Bruker SAINT'
_computing_molecular_graphics 'Bruker SHELXTL'
_computing_publication_material 'Bruker SHELXTL'
_computing_structure_refinement 'SHELXL-2018/3 (Sheldrick, 2018)'
_computing_structure_solution 'SHELXT (Sheldrick 2015)'
_diffrn_ambient_temperature 193(2)
_diffrn_measured_fraction_theta_full 0.996
_diffrn_measured_fraction_theta_max 0.984
_diffrn_measurement_device_type 'Bruker kappa APEX-II CCD Quazar'
_diffrn_measurement_method 'Phi and omega scans'
_diffrn_radiation_type MoK\a
_diffrn_radiation_wavelength 0.71073
_diffrn_reflns_av_R_equivalents 0.0587
_diffrn_reflns_av_unetI/netI 0.0521
_diffrn_reflns_Laue_measured_fraction_full 0.996
_diffrn_reflns_Laue_measured_fraction_max 0.984
_diffrn_reflns_limit_h_max 15
_diffrn_reflns_limit_h_min -15
_diffrn_reflns_limit_k_max 16
_diffrn_reflns_limit_k_min -16
_diffrn_reflns_limit_l_max 20
_diffrn_reflns_limit_l_min -20
_diffrn_reflns_number 63272
_diffrn_reflns_point_group_measured_fraction_full 0.996
_diffrn_reflns_point_group_measured_fraction_max 0.984
_diffrn_reflns_theta_full 25.242
_diffrn_reflns_theta_max 26.259
_diffrn_reflns_theta_min 1.523
_diffrn_source 'Incoatec microfocus sealed tube'
_exptl_absorpt_coefficient_mu 0.197
_exptl_absorpt_correction_T_max 0.7453
_exptl_absorpt_correction_T_min 0.6876
_exptl_absorpt_correction_type multi-scan
_exptl_absorpt_process_details 'SADABS (Bruker-AXS)'
_exptl_crystal_colour yellow
_exptl_crystal_density_diffrn 1.510
_exptl_crystal_description block
_exptl_crystal_F_000 1212
_exptl_crystal_size_max 0.360
_exptl_crystal_size_mid 0.160
_exptl_crystal_size_min 0.150
_refine_diff_density_max 0.624
_refine_diff_density_min -0.347
_refine_diff_density_rms 0.053
_refine_ls_extinction_method none
_refine_ls_goodness_of_fit_ref 1.025
_refine_ls_hydrogen_treatment constr
_refine_ls_matrix_type full
_refine_ls_number_parameters 767
_refine_ls_number_reflns 10438
_refine_ls_number_restraints 234
_refine_ls_restrained_S_all 1.017
_refine_ls_R_factor_all 0.0939
_refine_ls_R_factor_gt 0.0507
_refine_ls_shift/su_max 0.001
_refine_ls_shift/su_mean 0.000
_refine_ls_structure_factor_coef Fsqd
_refine_ls_weighting_details 'w=1/[\s^2^(Fo^2^)+(0.0330P)^2^+3.0490P] where P=(Fo^2^+2Fc^2^)/3'
_refine_ls_weighting_scheme calc
_refine_ls_wR_factor_gt 0.1057
_refine_ls_wR_factor_ref 0.1242
_reflns_Friedel_coverage 0.000
_reflns_number_gt 6697
_reflns_number_total 10438
_reflns_threshold_expression 'I > 2\s(I)'
_cod_data_source_file d1dt04009j2.cif
_cod_data_source_block AD152_a
_cod_depositor_comments 'Adding full bibliography for 7709260.cif.'
_cod_database_code 7709260
_shelx_shelxl_version_number 2018/3
_shelx_space_group_comment
; 
The symmetry employed for this shelxl refinement is uniquely defined 
by the following loop, which should always be used as a source of 
symmetry information in preference to the above space-group names. 
They are only intended as comments. 
;
_shelx_estimated_absorpt_t_min 0.933
_shelx_estimated_absorpt_t_max 0.971

loop_
_space_group_symop_operation_xyz
'x, y, z'
'-x, -y, -z'

loop_
_atom_site_label
_atom_site_type_symbol
_atom_site_fract_x
_atom_site_fract_y
_atom_site_fract_z
_atom_site_U_iso_or_equiv
_atom_site_adp_type
_atom_site_occupancy
_atom_site_site_symmetry_order
_atom_site_calc_flag
_atom_site_refinement_flags_posn
_atom_site_refinement_flags_adp
_atom_site_refinement_flags_occupancy
_atom_site_disorder_assembly
_atom_site_disorder_group
S1 S 0.11743(6) 0.88557(6) 0.34619(5) 0.0381(2) Uani 1 1 d . . . . .
Si1 Si 0.23333(7) 0.76181(6) 0.27968(6) 0.0366(2) Uani 1 1 d . . . . .
N1 N 0.16994(19) 0.75071(17) 0.20259(15) 0.0312(5) Uani 1 1 d . . . . .
C1 C 0.0280(2) 0.8578(2) 0.2902(2) 0.0376(7) Uani 1 1 d . . . . .
C2 C 0.0644(2) 0.7928(2) 0.22678(19) 0.0339(7) Uani 1 1 d . . . . .
C3 C -0.0353(3) 0.7644(2) 0.2046(2) 0.0418(8) Uani 1 1 d . . . . .
H3 H -0.019389 0.738968 0.145793 0.050 Uiso 1 1 calc R U . . .
C4 C -0.1060(3) 0.6939(2) 0.2841(2) 0.0492(9) Uani 1 1 d . . . . .
H4A H -0.169028 0.662735 0.272679 0.059 Uiso 1 1 calc R U . . .
H4B H -0.059091 0.640649 0.298143 0.059 Uiso 1 1 calc R U . . .
C5 C -0.1494(3) 0.7654(3) 0.3591(2) 0.0533(9) Uani 1 1 d . . . . .
H5A H -0.232292 0.767852 0.381372 0.064 Uiso 1 1 calc R U . . .
H5B H -0.123207 0.744469 0.407762 0.064 Uiso 1 1 calc R U . . .
C6 C -0.0976(2) 0.8676(2) 0.3145(2) 0.0448(8) Uani 1 1 d . . . . .
H6 H -0.131710 0.928029 0.345434 0.054 Uiso 1 1 calc R U . . .
C7 C -0.1032(3) 0.8609(3) 0.2226(2) 0.0497(9) Uani 1 1 d . . . . .
H7A H -0.180648 0.852588 0.223338 0.060 Uiso 1 1 calc R U . . .
H7B H -0.065685 0.918296 0.181869 0.060 Uiso 1 1 calc R U . . .
C8 C 0.1877(2) 1.0019(2) 0.29590(19) 0.0358(7) Uani 1 1 d . . . . .
C9 C 0.1540(3) 1.0602(3) 0.2380(2) 0.0469(8) Uani 1 1 d . . . . .
H9 H 0.093871 1.039482 0.221200 0.056 Uiso 1 1 calc R U . . .
C10 C 0.2093(3) 1.1499(3) 0.2045(3) 0.0621(10) Uani 1 1 d . . . . .
H10 H 0.186314 1.192334 0.165002 0.074 Uiso 1 1 calc R U . . .
C11 C 0.2984(3) 1.1783(3) 0.2282(3) 0.0639(11) Uani 1 1 d . . . . .
H11 H 0.336959 1.239629 0.204250 0.077 Uiso 1 1 calc R U . . .
C12 C 0.3307(3) 1.1185(3) 0.2858(3) 0.0587(10) Uani 1 1 d . . . . .
H12 H 0.392156 1.138213 0.301380 0.070 Uiso 1 1 calc R U . . .
C13 C 0.2748(3) 1.0296(2) 0.3215(2) 0.0479(8) Uani 1 1 d . . . . .
H13 H 0.295725 0.988448 0.362774 0.057 Uiso 1 1 calc R U . . .
C14 C 0.2231(2) 0.7147(2) 0.11675(18) 0.0292(6) Uani 1 1 d . . . . .
C15 C 0.2289(2) 0.6119(2) 0.10783(18) 0.0312(7) Uani 1 1 d . . . . .
C16 C 0.2873(2) 0.5799(2) 0.02506(19) 0.0367(7) Uani 1 1 d . . . . .
H16 H 0.294057 0.510317 0.017198 0.044 Uiso 1 1 calc R U . . .
C17 C 0.3354(3) 0.6475(2) -0.0454(2) 0.0405(8) Uani 1 1 d . . . . .
H17 H 0.375280 0.624089 -0.100830 0.049 Uiso 1 1 calc R U . . .
C18 C 0.3257(2) 0.7481(2) -0.0356(2) 0.0386(7) Uani 1 1 d . . . . .
H18 H 0.357774 0.793704 -0.084966 0.046 Uiso 1 1 calc R U . . .
C19 C 0.2697(2) 0.7850(2) 0.04550(19) 0.0340(7) Uani 1 1 d . . . . .
C20 C 0.1727(3) 0.5349(2) 0.1815(2) 0.0365(7) Uani 1 1 d . . . . .
H20 H 0.134805 0.571214 0.234910 0.044 Uiso 1 1 calc R U . . .
C21 C 0.2565(3) 0.4638(3) 0.2007(2) 0.0582(10) Uani 1 1 d . . . . .
H21A H 0.217134 0.416249 0.249761 0.087 Uiso 1 1 calc R U . . .
H21B H 0.311589 0.502086 0.215522 0.087 Uiso 1 1 calc R U . . .
H21C H 0.294984 0.427245 0.149259 0.087 Uiso 1 1 calc R U . . .
C22 C 0.0835(3) 0.4770(3) 0.1623(2) 0.0590(10) Uani 1 1 d . . . . .
H22A H 0.030053 0.523830 0.150150 0.088 Uiso 1 1 calc R U . . .
H22B H 0.043942 0.431291 0.212708 0.088 Uiso 1 1 calc R U . . .
H22C H 0.118846 0.438477 0.111476 0.088 Uiso 1 1 calc R U . . .
C23 C 0.2589(3) 0.8963(2) 0.0537(2) 0.0450(8) Uani 1 1 d . . . . .
H23 H 0.229750 0.907789 0.117140 0.054 Uiso 1 1 calc R U . . .
C24 C 0.3719(3) 0.9504(3) 0.0128(3) 0.0788(13) Uani 1 1 d . . . . .
H24A H 0.425548 0.920256 0.037645 0.118 Uiso 1 1 calc R U . . .
H24B H 0.362866 1.021232 0.024644 0.118 Uiso 1 1 calc R U . . .
H24C H 0.399660 0.944550 -0.050287 0.118 Uiso 1 1 calc R U . . .
C25 C 0.1741(3) 0.9389(3) 0.0140(3) 0.0635(11) Uani 1 1 d . . . . .
H25A H 0.200995 0.928957 -0.048430 0.095 Uiso 1 1 calc R U . . .
H25B H 0.165113 1.010506 0.022452 0.095 Uiso 1 1 calc R U . . .
H25C H 0.101795 0.904402 0.042430 0.095 Uiso 1 1 calc R U . . .
C26 C 0.1932(4) 0.6617(3) 0.3666(2) 0.0611(10) Uani 1 1 d . . . . .
H26A H 0.114726 0.642621 0.379522 0.092 Uiso 1 1 calc R U . . .
H26B H 0.202384 0.685046 0.418904 0.092 Uiso 1 1 calc R U . . .
H26C H 0.240947 0.603649 0.347990 0.092 Uiso 1 1 calc R U . . .
C27 C 0.3793(3) 0.8032(3) 0.2379(3) 0.0612(11) Uani 1 1 d . . . . .
H27A H 0.424775 0.754448 0.199111 0.092 Uiso 1 1 calc R U . . .
H27B H 0.406134 0.808840 0.286532 0.092 Uiso 1 1 calc R U . . .
H27C H 0.385655 0.868471 0.205471 0.092 Uiso 1 1 calc R U . . .
B1 B 0.2574(3) 0.7642(2) 0.6563(2) 0.0294(7) Uani 1 1 d . . . . .
F1 F 0.18624(15) 0.56854(12) 0.63471(11) 0.0448(4) Uani 1 1 d . . . . .
F2 F 0.01215(18) 0.51730(16) 0.59388(14) 0.0683(6) Uani 1 1 d . . . . .
F3 F -0.11923(17) 0.66011(19) 0.55300(14) 0.0752(7) Uani 1 1 d . . . . .
F4 F -0.06707(15) 0.85681(17) 0.55227(12) 0.0611(6) Uani 1 1 d . . . . .
F5 F 0.10209(14) 0.91011(13) 0.59687(11) 0.0451(4) Uani 1 1 d . . . . .
F6 F 0.31776(14) 0.89129(13) 0.49415(11) 0.0438(4) Uani 1 1 d . . . . .
F7 F 0.39515(16) 1.07850(14) 0.46566(13) 0.0597(6) Uani 1 1 d . . . . .
F8 F 0.43943(16) 1.17016(13) 0.59316(15) 0.0672(6) Uani 1 1 d . . . . .
F9 F 0.39498(16) 1.07160(14) 0.75196(14) 0.0594(5) Uani 1 1 d . . . . .
F10 F 0.30702(15) 0.89130(13) 0.78566(11) 0.0439(4) Uani 1 1 d . . . . .
F11 F 0.08669(14) 0.87922(13) 0.77722(11) 0.0432(4) Uani 1 1 d . . . . .
F12 F -0.03766(16) 0.82812(15) 0.94127(12) 0.0580(5) Uani 1 1 d . . . . .
F13 F -0.01020(17) 0.64804(16) 1.01787(11) 0.0627(6) Uani 1 1 d . . . . .
F14 F 0.14422(17) 0.51883(13) 0.92315(12) 0.0550(5) Uani 1 1 d . . . . .
F15 F 0.27498(14) 0.57013(12) 0.76255(11) 0.0421(4) Uani 1 1 d . . . . .
F16 F 0.43198(14) 0.72376(13) 0.73204(11) 0.0444(4) Uani 1 1 d . . . . .
F17 F 0.62603(16) 0.63457(16) 0.66197(14) 0.0652(6) Uani 1 1 d . . . . .
F18 F 0.68725(16) 0.57094(15) 0.49810(15) 0.0678(6) Uani 1 1 d . . . . .
F19 F 0.54375(17) 0.59724(14) 0.40813(12) 0.0584(5) Uani 1 1 d . . . . .
F20 F 0.34642(15) 0.67865(14) 0.47906(11) 0.0472(5) Uani 1 1 d . . . . .
C28 C 0.1575(2) 0.7423(2) 0.61634(17) 0.0319(7) Uani 1 1 d . . . . .
C29 C 0.1263(2) 0.6434(2) 0.61435(18) 0.0354(7) Uani 1 1 d . . . . .
C30 C 0.0365(3) 0.6149(3) 0.5937(2) 0.0458(8) Uani 1 1 d . . . . .
C31 C -0.0305(3) 0.6854(3) 0.5737(2) 0.0490(9) Uani 1 1 d . . . . .
C32 C -0.0042(3) 0.7843(3) 0.57365(19) 0.0441(8) Uani 1 1 d . . . . .
C33 C 0.0871(2) 0.8104(2) 0.59558(18) 0.0353(7) Uani 1 1 d . . . . .
C34 C 0.3027(2) 0.8813(2) 0.64207(18) 0.0294(6) Uani 1 1 d . . . . .
C35 C 0.3313(2) 0.9344(2) 0.56190(19) 0.0347(7) Uani 1 1 d . . . . .
C36 C 0.3739(2) 1.0302(2) 0.5444(2) 0.0414(8) Uani 1 1 d . . . . .
C37 C 0.3958(2) 1.0768(2) 0.6082(2) 0.0444(9) Uani 1 1 d . . . . .
C38 C 0.3731(2) 1.0273(2) 0.6885(2) 0.0415(8) Uani 1 1 d . . . . .
C39 C 0.3272(2) 0.9325(2) 0.70369(19) 0.0345(7) Uani 1 1 d . . . . .
C40 C 0.1904(2) 0.7295(2) 0.76035(18) 0.0281(6) Uani 1 1 d . . . . .
C41 C 0.1066(2) 0.7889(2) 0.81139(19) 0.0330(7) Uani 1 1 d . . . . .
C42 C 0.0408(2) 0.7645(2) 0.8962(2) 0.0388(7) Uani 1 1 d . . . . .
C43 C 0.0536(3) 0.6739(3) 0.93503(19) 0.0414(8) Uani 1 1 d . . . . .
C44 C 0.1322(3) 0.6099(2) 0.8878(2) 0.0392(8) Uani 1 1 d . . . . .
C45 C 0.1987(2) 0.6381(2) 0.80306(19) 0.0325(7) Uani 1 1 d . . . . .
C46 C 0.3749(2) 0.7030(2) 0.61129(18) 0.0301(6) Uani 1 1 d . . . . .
C47 C 0.4542(2) 0.6907(2) 0.65143(19) 0.0350(7) Uani 1 1 d . . . . .
C48 C 0.5563(3) 0.6460(2) 0.6159(2) 0.0421(8) Uani 1 1 d . . . . .
C49 C 0.5873(3) 0.6137(2) 0.5342(2) 0.0456(8) Uani 1 1 d . . . . .
C50 C 0.5143(3) 0.6262(2) 0.4900(2) 0.0403(8) Uani 1 1 d . . . . .
C51 C 0.4118(2) 0.6691(2) 0.52820(19) 0.0341(7) Uani 1 1 d . . . . .
C52 C 0.4340(5) 0.4107(3) 0.8425(4) 0.0562(14) Uani 0.760(7) 1 d G U P A 1
H52 H 0.469337 0.465570 0.802872 0.067 Uiso 0.760(7) 1 calc R U P A 1
C53 C 0.3514(5) 0.3552(5) 0.8284(2) 0.0612(14) Uani 0.760(7) 1 d G U P A 1
H53 H 0.330239 0.372042 0.779096 0.073 Uiso 0.760(7) 1 calc R U P A 1
C54 C 0.2997(3) 0.2750(5) 0.8864(5) 0.0665(14) Uani 0.760(7) 1 d G U P A 1
H54 H 0.243234 0.236992 0.876726 0.080 Uiso 0.760(7) 1 calc R U P A 1
C55 C 0.3306(5) 0.2503(3) 0.9585(4) 0.0669(15) Uani 0.760(7) 1 d G U P A 1
H55 H 0.295326 0.195470 0.998132 0.080 Uiso 0.760(7) 1 calc R U P A 1
C56 C 0.4133(5) 0.3059(6) 0.9726(2) 0.0592(14) Uani 0.760(7) 1 d G U P A 1
H56 H 0.434422 0.288996 1.021909 0.071 Uiso 0.760(7) 1 calc R U P A 1
C57 C 0.4650(3) 0.3861(5) 0.9146(5) 0.0540(13) Uani 0.760(7) 1 d G U P A 1
H57 H 0.521429 0.424047 0.924281 0.065 Uiso 0.760(7) 1 calc R U P A 1
C52' C 0.3971(18) 0.3896(14) 0.8260(7) 0.059(2) Uani 0.240(7) 1 d G U P A 2
H52' H 0.404222 0.432726 0.775822 0.071 Uiso 0.240(7) 1 calc R U P A 2
C53' C 0.4605(11) 0.4075(9) 0.8774(15) 0.056(2) Uani 0.240(7) 1 d G U P A 2
H53' H 0.510989 0.462993 0.862341 0.067 Uiso 0.240(7) 1 calc R U P A 2
C54' C 0.4501(14) 0.3444(17) 0.9508(13) 0.055(2) Uani 0.240(7) 1 d G U P A 2
H54' H 0.493494 0.356677 0.985913 0.066 Uiso 0.240(7) 1 calc R U P A 2
C55' C 0.3763(18) 0.2633(13) 0.9728(7) 0.059(2) Uani 0.240(7) 1 d G U P A 2
H55' H 0.369233 0.220093 1.022967 0.071 Uiso 0.240(7) 1 calc R U P A 2
C56' C 0.3129(12) 0.2453(10) 0.9214(15) 0.064(2) Uani 0.240(7) 1 d G U P A 2
H56' H 0.262466 0.189824 0.936450 0.077 Uiso 0.240(7) 1 calc R U P A 2
C57' C 0.3233(15) 0.3084(18) 0.8480(13) 0.062(2) Uani 0.240(7) 1 d G U P A 2
H57' H 0.279959 0.296140 0.812876 0.075 Uiso 0.240(7) 1 calc R U P A 2

loop_
_atom_site_aniso_label
_atom_site_aniso_U_11
_atom_site_aniso_U_22
_atom_site_aniso_U_33
_atom_site_aniso_U_23
_atom_site_aniso_U_13
_atom_site_aniso_U_12
S1 0.0343(4) 0.0426(5) 0.0371(4) -0.0092(3) -0.0107(3) -0.0036(3)
Si1 0.0365(5) 0.0373(5) 0.0428(5) -0.0082(4) -0.0213(4) -0.0008(4)
N1 0.0285(13) 0.0337(14) 0.0320(13) -0.0073(11) -0.0105(11) -0.0009(10)
C1 0.0289(16) 0.0392(18) 0.0446(18) -0.0103(14) -0.0112(14) -0.0004(13)
C2 0.0294(16) 0.0312(16) 0.0410(18) -0.0038(13) -0.0119(14) -0.0008(13)
C3 0.0384(18) 0.0429(19) 0.052(2) -0.0132(16) -0.0239(16) 0.0046(15)
C4 0.0349(18) 0.043(2) 0.070(2) -0.0028(17) -0.0186(17) -0.0028(15)
C5 0.0303(18) 0.056(2) 0.067(2) -0.0060(19) -0.0086(17) -0.0006(16)
C6 0.0287(17) 0.045(2) 0.060(2) -0.0156(16) -0.0119(15) 0.0039(14)
C7 0.0378(18) 0.050(2) 0.070(2) -0.0106(18) -0.0295(18) 0.0088(16)
C8 0.0365(17) 0.0342(17) 0.0368(17) -0.0102(13) -0.0114(14) -0.0005(13)
C9 0.047(2) 0.045(2) 0.055(2) -0.0109(17) -0.0250(17) 0.0050(16)
C10 0.077(3) 0.047(2) 0.066(3) 0.0053(19) -0.032(2) 0.002(2)
C11 0.072(3) 0.041(2) 0.076(3) 0.0019(19) -0.022(2) -0.0130(19)
C12 0.061(2) 0.043(2) 0.082(3) -0.002(2) -0.036(2) -0.0146(18)
C13 0.053(2) 0.041(2) 0.058(2) -0.0043(16) -0.0295(18) -0.0045(16)
C14 0.0255(15) 0.0315(16) 0.0321(16) -0.0054(12) -0.0116(12) 0.0012(12)
C15 0.0282(15) 0.0328(17) 0.0372(17) -0.0029(13) -0.0171(13) 0.0010(12)
C16 0.0385(17) 0.0344(17) 0.0402(18) -0.0088(14) -0.0165(15) 0.0060(14)
C17 0.0428(18) 0.047(2) 0.0315(17) -0.0055(14) -0.0121(14) 0.0030(15)
C18 0.0373(17) 0.0428(19) 0.0354(18) 0.0063(14) -0.0137(14) -0.0050(14)
C19 0.0356(16) 0.0335(17) 0.0363(17) 0.0002(13) -0.0173(14) -0.0010(13)
C20 0.0424(18) 0.0294(16) 0.0380(17) -0.0023(13) -0.0141(14) -0.0032(13)
C21 0.064(2) 0.048(2) 0.059(2) 0.0133(18) -0.022(2) 0.0131(18)
C22 0.070(3) 0.051(2) 0.057(2) 0.0028(18) -0.023(2) -0.0269(19)
C23 0.051(2) 0.0331(18) 0.048(2) 0.0023(15) -0.0142(16) -0.0046(15)
C24 0.066(3) 0.045(2) 0.113(4) 0.007(2) -0.017(3) -0.020(2)
C25 0.075(3) 0.048(2) 0.070(3) -0.0038(19) -0.029(2) 0.020(2)
C26 0.093(3) 0.053(2) 0.054(2) -0.0007(18) -0.048(2) -0.006(2)
C27 0.0339(19) 0.077(3) 0.078(3) -0.035(2) -0.0206(18) 0.0044(18)
B1 0.0323(18) 0.0276(17) 0.0288(17) 0.0045(14) -0.0122(14) -0.0055(14)
F1 0.0557(11) 0.0347(10) 0.0486(11) 0.0025(8) -0.0248(9) -0.0107(9)
F2 0.0804(15) 0.0636(14) 0.0709(14) -0.0015(11) -0.0386(12) -0.0348(12)
F3 0.0506(13) 0.116(2) 0.0729(15) -0.0094(13) -0.0377(11) -0.0214(12)
F4 0.0414(11) 0.0968(17) 0.0515(12) -0.0117(11) -0.0237(10) 0.0183(11)
F5 0.0395(10) 0.0485(12) 0.0511(11) -0.0042(9) -0.0206(9) 0.0087(8)
F6 0.0468(11) 0.0466(11) 0.0327(10) 0.0080(8) -0.0094(8) 0.0019(8)
F7 0.0483(12) 0.0515(12) 0.0630(13) 0.0322(10) -0.0059(10) -0.0033(9)
F8 0.0482(12) 0.0308(11) 0.1079(18) 0.0137(11) -0.0117(12) -0.0155(9)
F9 0.0555(12) 0.0456(12) 0.0794(14) -0.0156(10) -0.0238(11) -0.0146(9)
F10 0.0509(11) 0.0434(10) 0.0389(10) 0.0000(8) -0.0177(9) -0.0140(8)
F11 0.0388(10) 0.0388(10) 0.0455(11) 0.0028(8) -0.0076(8) 0.0049(8)
F12 0.0456(11) 0.0641(13) 0.0493(12) -0.0120(10) 0.0043(9) -0.0038(10)
F13 0.0696(14) 0.0751(15) 0.0314(10) 0.0089(10) -0.0039(10) -0.0314(11)
F14 0.0750(14) 0.0438(11) 0.0491(11) 0.0217(9) -0.0293(10) -0.0215(10)
F15 0.0498(11) 0.0301(9) 0.0462(10) 0.0064(8) -0.0183(9) -0.0007(8)
F16 0.0389(10) 0.0552(12) 0.0457(11) -0.0090(9) -0.0220(8) 0.0005(8)
F17 0.0429(11) 0.0769(15) 0.0877(16) -0.0107(12) -0.0371(11) 0.0116(10)
F18 0.0423(12) 0.0593(13) 0.0907(16) -0.0165(12) -0.0075(11) 0.0146(10)
F19 0.0638(13) 0.0516(12) 0.0469(12) -0.0129(9) -0.0011(10) 0.0016(10)
F20 0.0500(11) 0.0584(12) 0.0346(10) -0.0044(8) -0.0162(9) 0.0013(9)
C28 0.0289(15) 0.0404(18) 0.0247(15) 0.0012(13) -0.0078(12) -0.0038(13)
C29 0.0352(17) 0.0429(19) 0.0287(16) 0.0017(13) -0.0124(13) -0.0076(14)
C30 0.050(2) 0.054(2) 0.0352(18) -0.0001(15) -0.0170(16) -0.0180(17)
C31 0.0363(18) 0.077(3) 0.0375(19) -0.0042(17) -0.0173(15) -0.0168(18)
C32 0.0301(17) 0.073(3) 0.0306(17) -0.0040(16) -0.0125(14) 0.0087(17)
C33 0.0329(16) 0.0406(19) 0.0300(16) -0.0031(13) -0.0077(13) -0.0006(14)
C34 0.0242(14) 0.0292(16) 0.0326(16) 0.0038(12) -0.0082(12) -0.0008(12)
C35 0.0270(15) 0.0334(17) 0.0390(18) 0.0036(14) -0.0069(13) 0.0002(13)
C36 0.0268(16) 0.0370(18) 0.049(2) 0.0145(16) -0.0025(15) 0.0004(14)
C37 0.0239(16) 0.0236(16) 0.071(2) 0.0103(16) -0.0006(16) -0.0055(12)
C38 0.0277(16) 0.0345(18) 0.060(2) -0.0114(16) -0.0105(15) -0.0048(13)
C39 0.0281(16) 0.0322(17) 0.0394(18) 0.0037(14) -0.0078(13) -0.0049(13)
C40 0.0277(15) 0.0282(15) 0.0319(16) 0.0036(12) -0.0155(13) -0.0089(12)
C41 0.0313(16) 0.0333(17) 0.0333(17) 0.0029(13) -0.0104(13) -0.0079(13)
C42 0.0322(17) 0.045(2) 0.0362(18) -0.0072(15) -0.0072(14) -0.0088(14)
C43 0.0431(19) 0.053(2) 0.0258(16) 0.0070(15) -0.0096(15) -0.0238(16)
C44 0.0472(19) 0.0369(18) 0.0383(18) 0.0131(15) -0.0232(16) -0.0189(15)
C45 0.0336(16) 0.0330(17) 0.0352(17) 0.0024(13) -0.0181(14) -0.0082(13)
C46 0.0317(16) 0.0246(15) 0.0325(16) 0.0046(12) -0.0103(13) -0.0071(12)
C47 0.0349(17) 0.0320(17) 0.0373(18) 0.0012(13) -0.0119(14) -0.0083(13)
C48 0.0320(17) 0.0386(19) 0.058(2) 0.0005(16) -0.0188(16) -0.0005(14)
C49 0.0309(17) 0.0307(18) 0.066(2) -0.0040(16) -0.0057(17) -0.0003(14)
C50 0.0444(19) 0.0309(17) 0.0347(18) -0.0030(14) 0.0003(15) -0.0027(14)
C51 0.0398(17) 0.0274(16) 0.0334(17) 0.0043(13) -0.0116(14) -0.0066(13)
C52 0.051(3) 0.058(3) 0.069(3) -0.010(2) -0.032(2) 0.006(2)
C53 0.061(3) 0.059(3) 0.076(3) -0.002(2) -0.040(2) -0.006(2)
C54 0.071(3) 0.069(3) 0.070(3) 0.002(3) -0.039(2) -0.008(2)
C55 0.074(3) 0.073(3) 0.064(3) -0.005(2) -0.036(3) -0.009(2)
C56 0.058(3) 0.067(3) 0.058(3) -0.011(2) -0.025(2) 0.007(3)
C57 0.047(2) 0.065(3) 0.055(3) -0.013(2) -0.023(2) 0.010(2)
C52' 0.055(4) 0.063(4) 0.069(4) -0.002(4) -0.037(4) 0.002(4)
C53' 0.050(4) 0.062(4) 0.065(4) -0.007(4) -0.031(4) 0.006(4)
C54' 0.055(4) 0.063(5) 0.058(4) -0.009(4) -0.030(4) 0.002(4)
C55' 0.060(4) 0.068(4) 0.061(4) -0.007(4) -0.034(4) -0.006(4)
C56' 0.067(4) 0.070(4) 0.067(4) 0.000(4) -0.038(4) -0.008(4)
C57' 0.064(4) 0.065(5) 0.069(4) -0.001(4) -0.039(4) -0.005(4)

loop_
_atom_type_symbol
_atom_type_description
_atom_type_scat_dispersion_real
_atom_type_scat_dispersion_imag
_atom_type_scat_source
C C 0.0033 0.0016 'International Tables Vol C Tables 4.2.6.8 and 6.1.1.4'
H H 0.0000 0.0000 'International Tables Vol C Tables 4.2.6.8 and 6.1.1.4'
N N 0.0061 0.0033 'International Tables Vol C Tables 4.2.6.8 and 6.1.1.4'
Si Si 0.0817 0.0704 'International Tables Vol C Tables 4.2.6.8 and 6.1.1.4'
F F 0.0171 0.0103 'International Tables Vol C Tables 4.2.6.8 and 6.1.1.4'
B B 0.0013 0.0007 'International Tables Vol C Tables 4.2.6.8 and 6.1.1.4'
S S 0.1246 0.1234 'International Tables Vol C Tables 4.2.6.8 and 6.1.1.4'

loop_
_geom_angle_atom_site_label_1
_geom_angle_atom_site_label_2
_geom_angle_atom_site_label_3
_geom_angle
_geom_angle_site_symmetry_1
_geom_angle_site_symmetry_3
_geom_angle_publ_flag
C1 S1 C8 106.71(15) . . ?
C1 S1 Si1 89.09(10) . . ?
C8 S1 Si1 106.11(10) . . ?
N1 Si1 C27 116.09(15) . . ?
N1 Si1 C26 113.15(14) . . ?
C27 Si1 C26 117.65(19) . . ?
N1 Si1 S1 94.01(9) . . ?
C27 Si1 S1 111.50(13) . . ?
C26 Si1 S1 100.49(14) . . ?
C2 N1 C14 121.4(2) . . ?
C2 N1 Si1 112.39(19) . . ?
C14 N1 Si1 125.72(18) . . ?
C2 C1 C6 108.2(3) . . ?
C2 C1 S1 118.0(2) . . ?
C6 C1 S1 131.1(2) . . ?
C1 C2 N1 123.0(3) . . ?
C1 C2 C3 106.8(3) . . ?
N1 C2 C3 129.2(3) . . ?
C2 C3 C7 100.4(2) . . ?
C2 C3 C4 104.2(3) . . ?
C7 C3 C4 100.7(3) . . ?
C2 C3 H3 116.4 . . ?
C7 C3 H3 116.4 . . ?
C4 C3 H3 116.4 . . ?
C5 C4 C3 103.5(3) . . ?
C5 C4 H4A 111.1 . . ?
C3 C4 H4A 111.1 . . ?
C5 C4 H4B 111.1 . . ?
C3 C4 H4B 111.1 . . ?
H4A C4 H4B 109.0 . . ?
C6 C5 C4 102.9(3) . . ?
C6 C5 H5A 111.2 . . ?
C4 C5 H5A 111.2 . . ?
C6 C5 H5B 111.2 . . ?
C4 C5 H5B 111.2 . . ?
H5A C5 H5B 109.1 . . ?
C1 C6 C5 106.6(3) . . ?
C1 C6 C7 97.7(2) . . ?
C5 C6 C7 101.1(3) . . ?
C1 C6 H6 116.3 . . ?
C5 C6 H6 116.3 . . ?
C7 C6 H6 116.3 . . ?
C3 C7 C6 94.8(2) . . ?
C3 C7 H7A 112.8 . . ?
C6 C7 H7A 112.8 . . ?
C3 C7 H7B 112.8 . . ?
C6 C7 H7B 112.8 . . ?
H7A C7 H7B 110.2 . . ?
C9 C8 C13 122.3(3) . . ?
C9 C8 S1 121.7(2) . . ?
C13 C8 S1 116.0(2) . . ?
C8 C9 C10 118.4(3) . . ?
C8 C9 H9 120.8 . . ?
C10 C9 H9 120.8 . . ?
C9 C10 C11 120.2(3) . . ?
C9 C10 H10 119.9 . . ?
C11 C10 H10 119.9 . . ?
C12 C11 C10 120.3(3) . . ?
C12 C11 H11 119.9 . . ?
C10 C11 H11 119.9 . . ?
C11 C12 C13 120.4(3) . . ?
C11 C12 H12 119.8 . . ?
C13 C12 H12 119.8 . . ?
C8 C13 C12 118.4(3) . . ?
C8 C13 H13 120.8 . . ?
C12 C13 H13 120.8 . . ?
C15 C14 C19 122.2(3) . . ?
C15 C14 N1 119.1(2) . . ?
C19 C14 N1 118.7(2) . . ?
C14 C15 C16 117.4(3) . . ?
C14 C15 C20 123.5(3) . . ?
C16 C15 C20 119.1(3) . . ?
C17 C16 C15 121.3(3) . . ?
C17 C16 H16 119.3 . . ?
C15 C16 H16 119.3 . . ?
C18 C17 C16 120.3(3) . . ?
C18 C17 H17 119.9 . . ?
C16 C17 H17 119.9 . . ?
C17 C18 C19 121.3(3) . . ?
C17 C18 H18 119.4 . . ?
C19 C18 H18 119.4 . . ?
C18 C19 C14 117.5(3) . . ?
C18 C19 C23 119.9(3) . . ?
C14 C19 C23 122.6(3) . . ?
C15 C20 C22 110.8(3) . . ?
C15 C20 C21 112.0(3) . . ?
C22 C20 C21 110.5(3) . . ?
C15 C20 H20 107.8 . . ?
C22 C20 H20 107.8 . . ?
C21 C20 H20 107.8 . . ?
C20 C21 H21A 109.5 . . ?
C20 C21 H21B 109.5 . . ?
H21A C21 H21B 109.5 . . ?
C20 C21 H21C 109.5 . . ?
H21A C21 H21C 109.5 . . ?
H21B C21 H21C 109.5 . . ?
C20 C22 H22A 109.5 . . ?
C20 C22 H22B 109.5 . . ?
H22A C22 H22B 109.5 . . ?
C20 C22 H22C 109.5 . . ?
H22A C22 H22C 109.5 . . ?
H22B C22 H22C 109.5 . . ?
C19 C23 C24 111.8(3) . . ?
C19 C23 C25 110.4(3) . . ?
C24 C23 C25 110.9(3) . . ?
C19 C23 H23 107.8 . . ?
C24 C23 H23 107.8 . . ?
C25 C23 H23 107.8 . . ?
C23 C24 H24A 109.5 . . ?
C23 C24 H24B 109.5 . . ?
H24A C24 H24B 109.5 . . ?
C23 C24 H24C 109.5 . . ?
H24A C24 H24C 109.5 . . ?
H24B C24 H24C 109.5 . . ?
C23 C25 H25A 109.5 . . ?
C23 C25 H25B 109.5 . . ?
H25A C25 H25B 109.5 . . ?
C23 C25 H25C 109.5 . . ?
H25A C25 H25C 109.5 . . ?
H25B C25 H25C 109.5 . . ?
Si1 C26 H26A 109.5 . . ?
Si1 C26 H26B 109.5 . . ?
H26A C26 H26B 109.5 . . ?
Si1 C26 H26C 109.5 . . ?
H26A C26 H26C 109.5 . . ?
H26B C26 H26C 109.5 . . ?
Si1 C27 H27A 109.5 . . ?
Si1 C27 H27B 109.5 . . ?
H27A C27 H27B 109.5 . . ?
Si1 C27 H27C 109.5 . . ?
H27A C27 H27C 109.5 . . ?
H27B C27 H27C 109.5 . . ?
C34 B1 C46 102.0(2) . . ?
C34 B1 C40 112.0(2) . . ?
C46 B1 C40 114.2(2) . . ?
C34 B1 C28 115.3(2) . . ?
C46 B1 C28 114.2(2) . . ?
C40 B1 C28 99.7(2) . . ?
C33 C28 C29 112.7(3) . . ?
C33 C28 B1 127.8(3) . . ?
C29 C28 B1 118.7(3) . . ?
F1 C29 C30 115.7(3) . . ?
F1 C29 C28 119.4(2) . . ?
C30 C29 C28 124.8(3) . . ?
F2 C30 C31 119.2(3) . . ?
F2 C30 C29 120.8(3) . . ?
C31 C30 C29 120.0(3) . . ?
F3 C31 C30 121.6(3) . . ?
F3 C31 C32 120.0(3) . . ?
C30 C31 C32 118.3(3) . . ?
F4 C32 C31 120.3(3) . . ?
F4 C32 C33 119.7(3) . . ?
C31 C32 C33 120.0(3) . . ?
F5 C33 C28 121.2(3) . . ?
F5 C33 C32 114.7(3) . . ?
C28 C33 C32 124.1(3) . . ?
C35 C34 C39 113.2(3) . . ?
C35 C34 B1 121.4(3) . . ?
C39 C34 B1 125.0(2) . . ?
F6 C35 C36 115.8(3) . . ?
F6 C35 C34 119.6(3) . . ?
C36 C35 C34 124.6(3) . . ?
F7 C36 C37 119.6(3) . . ?
F7 C36 C35 121.1(3) . . ?
C37 C36 C35 119.2(3) . . ?
F8 C37 C36 121.0(3) . . ?
F8 C37 C38 119.7(3) . . ?
C36 C37 C38 119.3(3) . . ?
F9 C38 C37 120.1(3) . . ?
F9 C38 C39 120.5(3) . . ?
C37 C38 C39 119.4(3) . . ?
F10 C39 C38 114.2(3) . . ?
F10 C39 C34 121.5(2) . . ?
C38 C39 C34 124.2(3) . . ?
C41 C40 C45 112.7(3) . . ?
C41 C40 B1 120.3(2) . . ?
C45 C40 B1 126.6(3) . . ?
F11 C41 C42 115.6(3) . . ?
F11 C41 C40 119.2(2) . . ?
C42 C41 C40 125.2(3) . . ?
F12 C42 C43 119.7(3) . . ?
F12 C42 C41 120.9(3) . . ?
C43 C42 C41 119.4(3) . . ?
F13 C43 C42 120.5(3) . . ?
F13 C43 C44 120.8(3) . . ?
C42 C43 C44 118.7(3) . . ?
F14 C44 C43 120.2(3) . . ?
F14 C44 C45 119.6(3) . . ?
C43 C44 C45 120.2(3) . . ?
F15 C45 C44 115.6(3) . . ?
F15 C45 C40 120.7(3) . . ?
C44 C45 C40 123.7(3) . . ?
C47 C46 C51 112.5(3) . . ?
C47 C46 B1 121.4(3) . . ?
C51 C46 B1 125.7(3) . . ?
F16 C47 C48 115.9(3) . . ?
F16 C47 C46 119.4(3) . . ?
C48 C47 C46 124.7(3) . . ?
F17 C48 C49 120.1(3) . . ?
F17 C48 C47 120.0(3) . . ?
C49 C48 C47 119.9(3) . . ?
F18 C49 C48 120.7(3) . . ?
F18 C49 C50 120.9(3) . . ?
C48 C49 C50 118.4(3) . . ?
F19 C50 C49 119.7(3) . . ?
F19 C50 C51 120.0(3) . . ?
C49 C50 C51 120.3(3) . . ?
F20 C51 C50 115.7(3) . . ?
F20 C51 C46 120.1(3) . . ?
C50 C51 C46 124.2(3) . . ?
C53 C52 C57 120.0 . . ?
C53 C52 H52 120.0 . . ?
C57 C52 H52 120.0 . . ?
C54 C53 C52 120.0 . . ?
C54 C53 H53 120.0 . . ?
C52 C53 H53 120.0 . . ?
C55 C54 C53 120.0 . . ?
C55 C54 H54 120.0 . . ?
C53 C54 H54 120.0 . . ?
C54 C55 C56 120.0 . . ?
C54 C55 H55 120.0 . . ?
C56 C55 H55 120.0 . . ?
C57 C56 C55 120.0 . . ?
C57 C56 H56 120.0 . . ?
C55 C56 H56 120.0 . . ?
C56 C57 C52 120.0 . . ?
C56 C57 H57 120.0 . . ?
C52 C57 H57 120.0 . . ?
C53' C52' C57' 120.0 . . ?
C53' C52' H52' 120.0 . . ?
C57' C52' H52' 120.0 . . ?
C54' C53' C52' 120.0 . . ?
C54' C53' H53' 120.0 . . ?
C52' C53' H53' 120.0 . . ?
C53' C54' C55' 120.0 . . ?
C53' C54' H54' 120.0 . . ?
C55' C54' H54' 120.0 . . ?
C54' C55' C56' 120.0 . . ?
C54' C55' H55' 120.0 . . ?
C56' C55' H55' 120.0 . . ?
C57' C56' C55' 120.0 . . ?
C57' C56' H56' 120.0 . . ?
C55' C56' H56' 120.0 . . ?
C56' C57' C52' 120.0 . . ?
C56' C57' H57' 120.0 . . ?
C52' C57' H57' 120.0 . . ?

loop_
_geom_bond_atom_site_label_1
_geom_bond_atom_site_label_2
_geom_bond_distance
_geom_bond_site_symmetry_2
_geom_bond_publ_flag
S1 C1 1.753(3) . ?
S1 C8 1.803(3) . ?
S1 Si1 2.2799(12) . ?
Si1 N1 1.737(2) . ?
Si1 C27 1.823(3) . ?
Si1 C26 1.826(4) . ?
N1 C2 1.387(4) . ?
N1 C14 1.451(3) . ?
C1 C2 1.357(4) . ?
C1 C6 1.514(4) . ?
C2 C3 1.499(4) . ?
C3 C7 1.535(4) . ?
C3 C4 1.560(5) . ?
C3 H3 1.0000 . ?
C4 C5 1.557(5) . ?
C4 H4A 0.9900 . ?
C4 H4B 0.9900 . ?
C5 C6 1.546(5) . ?
C5 H5A 0.9900 . ?
C5 H5B 0.9900 . ?
C6 C7 1.546(5) . ?
C6 H6 1.0000 . ?
C7 H7A 0.9900 . ?
C7 H7B 0.9900 . ?
C8 C9 1.366(4) . ?
C8 C13 1.380(4) . ?
C9 C10 1.379(5) . ?
C9 H9 0.9500 . ?
C10 C11 1.388(5) . ?
C10 H10 0.9500 . ?
C11 C12 1.363(5) . ?
C11 H11 0.9500 . ?
C12 C13 1.380(5) . ?
C12 H12 0.9500 . ?
C13 H13 0.9500 . ?
C14 C15 1.394(4) . ?
C14 C19 1.407(4) . ?
C15 C16 1.400(4) . ?
C15 C20 1.510(4) . ?
C16 C17 1.380(4) . ?
C16 H16 0.9500 . ?
C17 C18 1.367(4) . ?
C17 H17 0.9500 . ?
C18 C19 1.399(4) . ?
C18 H18 0.9500 . ?
C19 C23 1.508(4) . ?
C20 C22 1.517(4) . ?
C20 C21 1.520(4) . ?
C20 H20 1.0000 . ?
C21 H21A 0.9800 . ?
C21 H21B 0.9800 . ?
C21 H21C 0.9800 . ?
C22 H22A 0.9800 . ?
C22 H22B 0.9800 . ?
C22 H22C 0.9800 . ?
C23 C24 1.528(5) . ?
C23 C25 1.528(5) . ?
C23 H23 1.0000 . ?
C24 H24A 0.9800 . ?
C24 H24B 0.9800 . ?
C24 H24C 0.9800 . ?
C25 H25A 0.9800 . ?
C25 H25B 0.9800 . ?
C25 H25C 0.9800 . ?
C26 H26A 0.9800 . ?
C26 H26B 0.9800 . ?
C26 H26C 0.9800 . ?
C27 H27A 0.9800 . ?
C27 H27B 0.9800 . ?
C27 H27C 0.9800 . ?
B1 C34 1.652(4) . ?
B1 C46 1.656(4) . ?
B1 C40 1.658(4) . ?
B1 C28 1.659(4) . ?
F1 C29 1.345(3) . ?
F2 C30 1.349(4) . ?
F3 C31 1.343(3) . ?
F4 C32 1.353(4) . ?
F5 C33 1.356(3) . ?
F6 C35 1.353(3) . ?
F7 C36 1.343(3) . ?
F8 C37 1.347(3) . ?
F9 C38 1.346(4) . ?
F10 C39 1.356(3) . ?
F11 C41 1.355(3) . ?
F12 C42 1.352(4) . ?
F13 C43 1.343(3) . ?
F14 C44 1.344(3) . ?
F15 C45 1.353(3) . ?
F16 C47 1.361(3) . ?
F17 C48 1.353(4) . ?
F18 C49 1.343(4) . ?
F19 C50 1.349(3) . ?
F20 C51 1.345(3) . ?
C28 C33 1.378(4) . ?
C28 C29 1.395(4) . ?
C29 C30 1.366(4) . ?
C30 C31 1.362(5) . ?
C31 C32 1.372(5) . ?
C32 C33 1.388(4) . ?
C34 C35 1.382(4) . ?
C34 C39 1.385(4) . ?
C35 C36 1.373(4) . ?
C36 C37 1.367(5) . ?
C37 C38 1.370(5) . ?
C38 C39 1.376(4) . ?
C40 C41 1.388(4) . ?
C40 C45 1.389(4) . ?
C41 C42 1.371(4) . ?
C42 C43 1.365(4) . ?
C43 C44 1.368(5) . ?
C44 C45 1.382(4) . ?
C46 C47 1.387(4) . ?
C46 C51 1.389(4) . ?
C47 C48 1.376(4) . ?
C48 C49 1.362(5) . ?
C49 C50 1.366(5) . ?
C50 C51 1.376(4) . ?
C52 C53 1.3900 . ?
C52 C57 1.3900 . ?
C52 H52 0.9500 . ?
C53 C54 1.3900 . ?
C53 H53 0.9500 . ?
C54 C55 1.3900 . ?
C54 H54 0.9500 . ?
C55 C56 1.3900 . ?
C55 H55 0.9500 . ?
C56 C57 1.3900 . ?
C56 H56 0.9500 . ?
C57 H57 0.9500 . ?
C52' C53' 1.3900 . ?
C52' C57' 1.3900 . ?
C52' H52' 0.9500 . ?
C53' C54' 1.3900 . ?
C53' H53' 0.9500 . ?
C54' C55' 1.3900 . ?
C54' H54' 0.9500 . ?
C55' C56' 1.3900 . ?
C55' H55' 0.9500 . ?
C56' C57' 1.3900 . ?
C56' H56' 0.9500 . ?
C57' H57' 0.9500 . ?
